data_4346256
loop_
_publ_author_name
'Ashok Kumar, Chowan'
'Nagarajaprakash, R.'
'Ramakrishna, Buthanapalli'
'Manimaran, Bala'

_publ_section_title
;
 Self-assembly of Thiolato-Bridged Manganese(I)-Based Metallarectangles:
 One-pot Synthesis and Structural Characterization.
;
_journal_issue 17
_journal_name_full 'Inorganic chemistry'
_journal_page_first 8406
_journal_page_last 8414
_journal_paper_doi 10.1021/acs.inorgchem.5b01118
_journal_volume 54
_journal_year 2015
_chemical_formula_moiety 'C44 H28 Mn4 N4 O12 S4, 2(C3 H6 O)'
_chemical_formula_sum 'C50 H40 Mn4 N4 O14 S4'
_chemical_formula_weight 1268.86
_space_group_crystal_system triclinic
_space_group_IT_number 2
_space_group_name_Hall '-P 1'
_space_group_name_H-M_alt 'P -1'
_atom_sites_solution_hydrogens geom
_atom_sites_solution_primary direct
_atom_sites_solution_secondary difmap
_audit_creation_date 2015-01-21
_audit_creation_method
;
Olex2 1.2
(compiled 2013.11.15 svn.r2834 for OlexSys, GUI svn.r4720)
;
_cell_angle_alpha 75.925(5)
_cell_angle_beta 87.244(4)
_cell_angle_gamma 69.475(5)
_cell_formula_units_Z 1
_cell_length_a 9.1720(4)
_cell_length_b 11.5283(7)
_cell_length_c 14.0257(7)
_cell_measurement_reflns_used 3492
_cell_measurement_temperature 149.9(2)
_cell_measurement_theta_max 29.0861
_cell_measurement_theta_min 3.5535
_cell_volume 1346.07(13)
_computing_cell_refinement
;
CrysAlisPro, Agilent Technologies,
Version 1.171.36.21 (release 14-08-2012 CrysAlis171 .NET)
(compiled Sep 14 2012,17:21:16)
;
_computing_data_collection
;
CrysAlisPro, Agilent Technologies,
Version 1.171.36.21 (release 14-08-2012 CrysAlis171 .NET)
(compiled Sep 14 2012,17:21:16)
;
_computing_data_reduction
;
CrysAlisPro, Agilent Technologies,
Version 1.171.36.21 (release 14-08-2012 CrysAlis171 .NET)
(compiled Sep 14 2012,17:21:16)
;
_computing_molecular_graphics 'Olex2 (Dolomanov et al., 2009)'
_computing_publication_material 'Olex2 (Dolomanov et al., 2009)'
_computing_structure_refinement 'ShelXL (Sheldrick, 2008)'
_computing_structure_solution 'ShelXS (Sheldrick, 2008)'
_diffrn_ambient_temperature 149.9(2)
_diffrn_detector_area_resol_mean 15.9821
_diffrn_measured_fraction_theta_full 0.992
_diffrn_measured_fraction_theta_max 0.992
_diffrn_measurement_details
;
#__ type_ start__ end____ width___ exp.time_
  1 omega  -54.00    1.00   1.0000   30.0000
omega____ theta____ kappa____ phi______ frames
    -      -17.3397  -37.0000  -30.0000 55

#__ type_ start__ end____ width___ exp.time_
  2 omega  -12.00   25.00   1.0000   30.0000
omega____ theta____ kappa____ phi______ frames
    -      -17.3397  -99.0000 -150.0000 37

#__ type_ start__ end____ width___ exp.time_
  3 omega  -66.00   10.00   1.0000   30.0000
omega____ theta____ kappa____ phi______ frames
    -      -17.3397  -19.0000 -180.0000 76

#__ type_ start__ end____ width___ exp.time_
  4 omega  -81.00  -20.00   1.0000   30.0000
omega____ theta____ kappa____ phi______ frames
    -      -17.3397  -57.0000   90.0000 61

#__ type_ start__ end____ width___ exp.time_
  5 omega  -77.00   -8.00   1.0000   30.0000
omega____ theta____ kappa____ phi______ frames
    -      -17.3397  -57.0000  150.0000 69

#__ type_ start__ end____ width___ exp.time_
  6 omega  -74.00    2.00   1.0000   30.0000
omega____ theta____ kappa____ phi______ frames
    -      -17.3397  -57.0000  -60.0000 76

#__ type_ start__ end____ width___ exp.time_
  7 omega  -67.00  -20.00   1.0000   30.0000
omega____ theta____ kappa____ phi______ frames
    -      -17.3397  113.0000  111.0000 47

#__ type_ start__ end____ width___ exp.time_
  8 omega   32.00   96.00   1.0000   30.0000
omega____ theta____ kappa____ phi______ frames
    -       18.9803 -178.0000   30.0000 64
;
_diffrn_measurement_device_type 'Xcalibur, Eos'
_diffrn_measurement_method '\w scans'
_diffrn_orient_matrix_UB_11 0.0233177000
_diffrn_orient_matrix_UB_12 -0.0532891000
_diffrn_orient_matrix_UB_13 -0.0213827000
_diffrn_orient_matrix_UB_21 0.0294146000
_diffrn_orient_matrix_UB_22 -0.0413709000
_diffrn_orient_matrix_UB_23 0.0466918000
_diffrn_orient_matrix_UB_31 -0.0737402000
_diffrn_orient_matrix_UB_32 -0.0067560000
_diffrn_orient_matrix_UB_33 0.0094631000
_diffrn_radiation_monochromator graphite
_diffrn_radiation_type MoK\a
_diffrn_radiation_wavelength 0.71073
_diffrn_reflns_av_R_equivalents 0.0349
_diffrn_reflns_av_unetI/netI 0.0503
_diffrn_reflns_limit_h_max 10
_diffrn_reflns_limit_h_min -10
_diffrn_reflns_limit_k_max 13
_diffrn_reflns_limit_k_min -12
_diffrn_reflns_limit_l_max 16
_diffrn_reflns_limit_l_min -16
_diffrn_reflns_number 10876
_diffrn_reflns_theta_full 25.00
_diffrn_reflns_theta_max 25.00
_diffrn_reflns_theta_min 3.56
_diffrn_source 'Enhance (Mo) X-ray Source'
_exptl_absorpt_coefficient_mu 1.140
_exptl_absorpt_correction_T_max 1.00000
_exptl_absorpt_correction_T_min 0.97485
_exptl_absorpt_correction_type multi-scan
_exptl_absorpt_process_details
;
CrysAlisPro, Agilent Technologies,
Version 1.171.36.21 (release 14-08-2012 CrysAlis171 .NET)
(compiled Sep 14 2012,17:21:16)
Empirical absorption correction using spherical harmonics,
 implemented in SCALE3 ABSPACK scaling algorithm.
;
_exptl_crystal_colour 'reddish red'
_exptl_crystal_colour_modifier reddish
_exptl_crystal_colour_primary red
_exptl_crystal_density_diffrn 1.565
_exptl_crystal_density_method 'not measured'
_exptl_crystal_description block
_exptl_crystal_F_000 644
_exptl_crystal_size_max 0.4
_exptl_crystal_size_mid 0.4
_exptl_crystal_size_min 0.2
_refine_diff_density_max 1.221
_refine_diff_density_min -1.610
_refine_diff_density_rms 0.086
_refine_ls_extinction_method none
_refine_ls_goodness_of_fit_ref 1.027
_refine_ls_hydrogen_treatment mixed
_refine_ls_matrix_type full
_refine_ls_number_parameters 354
_refine_ls_number_reflns 4704
_refine_ls_number_restraints 216
_refine_ls_restrained_S_all 1.007
_refine_ls_R_factor_all 0.0680
_refine_ls_R_factor_gt 0.0512
_refine_ls_shift/su_max 0.001
_refine_ls_shift/su_mean 0.000
_refine_ls_structure_factor_coef Fsqd
_refine_ls_weighting_details 'calc w=1/[\s^2^(Fo^2^)+(0.0400P)^2^+3.9544P] where P=(Fo^2^+2Fc^2^)/3'
_refine_ls_weighting_scheme calc
_refine_ls_wR_factor_gt 0.1135
_refine_ls_wR_factor_ref 0.1229
_reflns_number_gt 3805
_reflns_number_total 4704
_reflns_threshold_expression >2sigma(I)
_cod_data_source_file ic5b01118_si_002.cif
_cod_data_source_block 1
_cod_original_cell_volume 1346.07(12)
_cod_database_code 4346256
_chemical_oxdiff_usercomment '150K, RED COLOR PLATE, 0.38 0.18 0.03'
_reflns_odcompleteness_completeness 99.24
_reflns_odcompleteness_iscentric 1
_reflns_odcompleteness_theta 26.32
_olex2_refinement_description
;
1. Fixed Uiso
 At 1.2 times of:
  All C(H) groups
 At 1.5 times of:
  All C(H,H,H) groups
2. Uiso/Uaniso restraints and constraints
All non-hydrogen atoms have similar U: within 1.7A with sigma of 0.04 and sigma
for terminal atoms of 0.08
Uanis(C11) = Uanis(C15) = Uanis(C13) = Uanis(C12) = Uanis(C16)
Uanis(O7) = Uanis(O8)
3. Others
 Sof(O7)=Sof(C24)=Sof(C25)=Sof(H25A)=Sof(H25B)=Sof(H25C)=Sof(C23)=Sof(H23A)=
 Sof(H23B)=Sof(H23C)=1-FVAR(1)
 Sof(C1A)=Sof(H1AA)=Sof(H1AB)=Sof(H1AC)=Sof(C1B)=Sof(C1C)=Sof(H1CA)=Sof(H1CB)=
 Sof(H1CC)=Sof(O8)=FVAR(1)
4.a Aromatic/amide H refined with riding coordinates:
 C7(H7), C9(H9), C16(H16), C13(H13), C15(H15), C14(H14), C12(H12), C22(H22),
 C18(H18), C21(H21), C19(H19), C20(H20), C10(H10), C8(H8)
4.b Idealised Me refined as rotating group:
 C25(H25A,H25B,H25C), C23(H23A,H23B,H23C), C1A(H1AA,H1AB,H1AC), C1C(H1CA,H1CB,
 H1CC)
;

loop_
_space_group_symop_id
_space_group_symop_operation_xyz
1 'x, y, z'
2 '-x, -y, -z'

loop_
_atom_site_label
_atom_site_type_symbol
_atom_site_fract_x
_atom_site_fract_y
_atom_site_fract_z
_atom_site_U_iso_or_equiv
_atom_site_adp_type
_atom_site_occupancy
_atom_site_symmetry_multiplicity
_atom_site_calc_flag
_atom_site_disorder_assembly
_atom_site_disorder_group
_atom_site_refinement_flags_posn
Mn2 Mn 0.46965(6) 0.91136(5) 0.28968(4) 0.01740(16) Uani 1 1 d . . .
Mn1 Mn 0.83735(7) 0.93020(7) 0.19284(5) 0.0332(2) Uani 1 1 d . . .
S1 S 0.69729(11) 0.78676(9) 0.22367(7) 0.0251(2) Uani 1 1 d . . .
S2 S 0.58667(12) 1.06722(10) 0.22328(7) 0.0248(2) Uani 1 1 d . . .
N2 N 0.3752(3) 0.9570(3) 0.1467(2) 0.0187(7) Uani 1 1 d . . .
C6 C 0.5630(4) 0.8850(4) 0.4085(3) 0.0217(8) Uani 1 1 d . . .
N1 N 0.7471(4) 0.9796(3) 0.0476(2) 0.0256(8) Uani 1 1 d . . .
O6 O 0.6226(3) 0.8730(3) 0.4815(2) 0.0304(7) Uani 1 1 d . . .
C5 C 0.2931(5) 1.0192(4) 0.3279(3) 0.0270(9) Uani 1 1 d . . .
O5 O 0.1800(4) 1.0834(3) 0.3548(3) 0.0476(9) Uani 1 1 d . . .
C3 C 0.9127(5) 0.8758(5) 0.3187(3) 0.0420(12) Uani 1 1 d . . .
O4 O 0.3521(4) 0.6969(3) 0.3539(2) 0.0426(8) Uani 1 1 d . . .
C4 C 0.3980(5) 0.7799(4) 0.3297(3) 0.0267(9) Uani 1 1 d . . .
C7 C 0.7580(5) 0.8914(4) -0.0020(3) 0.0298(10) Uani 1 1 d . . .
H7 H 0.8081 0.8058 0.0288 0.036 Uiso 1 1 calc . . R
C11 C 0.8076(6) 0.6314(5) 0.2950(4) 0.0485(6) Uani 1 1 d . . .
O3 O 0.9679(4) 0.8366(4) 0.3967(2) 0.0551(10) Uani 1 1 d . . .
C9 C 0.6758(5) 1.1001(4) -0.0025(3) 0.0317(10) Uani 1 1 d . . .
H9 H 0.6663 1.1654 0.0281 0.038 Uiso 1 1 calc . . R
C16 C 0.7877(6) 0.5866(5) 0.3927(4) 0.0485(6) Uani 1 1 d . . .
H16 H 0.7151 0.6393 0.4266 0.058 Uiso 1 1 calc . . R
C17 C 0.5749(6) 1.1747(4) 0.2986(3) 0.0351(11) Uani 1 1 d . . .
O2 O 0.9642(5) 1.1393(5) 0.1566(3) 0.0791(15) Uani 1 1 d . . .
C1 C 1.0155(5) 0.8171(6) 0.1623(4) 0.0543(16) Uani 1 1 d . . .
O1 O 1.1300(4) 0.7444(5) 0.1458(3) 0.0816(15) Uani 1 1 d . . .
C13 C 1.0027(6) 0.4269(5) 0.2958(4) 0.0485(6) Uani 1 1 d . . .
H13 H 1.0746 0.3732 0.2622 0.058 Uiso 1 1 calc . . R
C15 C 0.8759(6) 0.4623(5) 0.4414(4) 0.0485(6) Uani 1 1 d . . .
H15 H 0.8618 0.4327 0.5078 0.058 Uiso 1 1 calc . . R
C2 C 0.9157(6) 1.0575(7) 0.1696(3) 0.0552(16) Uani 1 1 d . . .
C14 C 0.9827(6) 0.3832(5) 0.3930(4) 0.0554(15) Uani 1 1 d . . .
H14 H 1.0412 0.3003 0.4261 0.066 Uiso 1 1 calc . . R
C12 C 0.9158(6) 0.5522(5) 0.2460(4) 0.0485(6) Uani 1 1 d . . .
H12 H 0.9312 0.5818 0.1798 0.058 Uiso 1 1 calc . . R
C22 C 0.4404(7) 1.2809(5) 0.2874(4) 0.0490(14) Uani 1 1 d . . .
H22 H 0.3604 1.2917 0.2441 0.059 Uiso 1 1 calc . . R
C18 C 0.6927(7) 1.1598(5) 0.3635(4) 0.0478(13) Uani 1 1 d . . .
H18 H 0.7834 1.0886 0.3718 0.057 Uiso 1 1 calc . . R
C21 C 0.4243(9) 1.3723(5) 0.3411(4) 0.0659(18) Uani 1 1 d . . .
H21 H 0.3331 1.4430 0.3345 0.079 Uiso 1 1 calc . . R
C19 C 0.6760(9) 1.2506(6) 0.4164(4) 0.0653(18) Uani 1 1 d . . .
H19 H 0.7550 1.2391 0.4608 0.078 Uiso 1 1 calc . . R
C20 C 0.5447(10) 1.3564(6) 0.4037(4) 0.072(2) Uani 1 1 d . . .
H20 H 0.5363 1.4183 0.4376 0.086 Uiso 1 1 calc . . R
C10 C 0.3846(5) 0.8678(4) 0.0976(3) 0.0262(9) Uani 1 1 d . . .
H10 H 0.4330 0.7821 0.1287 0.031 Uiso 1 1 calc . . R
C8 C 0.6982(5) 0.9222(4) -0.0964(3) 0.0278(9) Uani 1 1 d . . .
H8 H 0.7090 0.8565 -0.1268 0.033 Uiso 1 1 calc . . R
O7 O 1.331(5) 0.370(5) -0.014(4) 0.096(7) Uani 0.515(17) 1 d A 2 .
C24 C 1.273(3) 0.4731(14) -0.0523(13) 0.081(5) Uani 0.515(17) 1 d A 2 .
C25 C 1.436(3) 0.502(3) -0.1119(19) 0.135(9) Uani 0.515(17) 1 d A 2 .
H25A H 1.4990 0.4282 -0.1340 0.202 Uiso 0.515(17) 1 calc A 2 GR
H25B H 1.4960 0.5195 -0.0667 0.202 Uiso 0.515(17) 1 calc A 2 GR
H25C H 1.4004 0.5741 -0.1673 0.202 Uiso 0.515(17) 1 calc A 2 GR
C23 C 1.115(3) 0.543(2) -0.0178(17) 0.135(9) Uani 0.515(17) 1 d A 2 .
H23A H 1.0961 0.4921 0.0434 0.202 Uiso 0.515(17) 1 calc A 2 GR
H23B H 1.0362 0.5570 -0.0661 0.202 Uiso 0.515(17) 1 calc A 2 GR
H23C H 1.1131 0.6231 -0.0087 0.202 Uiso 0.515(17) 1 calc A 2 GR
C1A C 1.259(3) 0.5537(15) 0.0278(16) 0.115(9) Uani 0.485(17) 1 d A 1 .
H1AA H 1.1931 0.6264 -0.0195 0.173 Uiso 0.485(17) 1 calc A 1 GR
H1AB H 1.3188 0.5810 0.0664 0.173 Uiso 0.485(17) 1 calc A 1 GR
H1AC H 1.1964 0.5134 0.0701 0.173 Uiso 0.485(17) 1 calc A 1 GR
C1B C 1.364(2) 0.4640(15) -0.0229(11) 0.059(4) Uani 0.485(17) 1 d A 1 .
C1C C 1.322(4) 0.554(3) -0.1387(19) 0.135(10) Uani 0.485(17) 1 d A 1 .
H1CA H 1.2860 0.6430 -0.1377 0.202 Uiso 0.485(17) 1 calc A 1 GR
H1CB H 1.2423 0.5367 -0.1681 0.202 Uiso 0.485(17) 1 calc A 1 GR
H1CC H 1.4140 0.5351 -0.1762 0.202 Uiso 0.485(17) 1 calc A 1 GR
O8 O 1.385(5) 0.347(5) 0.001(4) 0.096(7) Uani 0.485(17) 1 d A 1 .

loop_
_atom_site_aniso_label
_atom_site_aniso_U_11
_atom_site_aniso_U_22
_atom_site_aniso_U_33
_atom_site_aniso_U_23
_atom_site_aniso_U_13
_atom_site_aniso_U_12
Mn2 0.0182(3) 0.0179(3) 0.0159(3) -0.0047(2) 0.0003(2) -0.0054(2)
Mn1 0.0204(3) 0.0641(5) 0.0164(3) -0.0049(3) -0.0002(2) -0.0196(3)
S1 0.0230(5) 0.0248(5) 0.0190(5) -0.0040(4) 0.0002(4) 0.0012(4)
S2 0.0345(6) 0.0278(5) 0.0184(5) -0.0065(4) 0.0011(4) -0.0180(4)
N2 0.0163(15) 0.0219(17) 0.0181(16) -0.0053(13) 0.0026(12) -0.0069(13)
C6 0.023(2) 0.018(2) 0.023(2) -0.0054(16) 0.0037(17) -0.0056(16)
N1 0.0200(16) 0.041(2) 0.0177(17) -0.0050(15) 0.0024(13) -0.0145(15)
O6 0.0330(16) 0.0375(17) 0.0205(16) -0.0080(13) -0.0040(13) -0.0108(13)
C5 0.031(2) 0.031(2) 0.019(2) -0.0058(18) -0.0017(17) -0.0097(19)
O5 0.0304(18) 0.059(2) 0.041(2) -0.0246(17) 0.0043(15) 0.0062(16)
C3 0.023(2) 0.073(4) 0.028(3) -0.008(2) 0.0027(19) -0.017(2)
O4 0.063(2) 0.046(2) 0.0345(18) -0.0068(15) 0.0040(16) -0.0399(18)
C4 0.034(2) 0.034(2) 0.015(2) -0.0094(18) 0.0015(17) -0.012(2)
C7 0.023(2) 0.034(2) 0.020(2) -0.0055(18) 0.0002(17) 0.0034(18)
C11 0.0527(14) 0.0367(12) 0.0333(12) -0.0063(10) 0.0019(10) 0.0107(10)
O3 0.0377(19) 0.092(3) 0.0231(19) -0.0054(18) -0.0085(15) -0.0125(19)
C9 0.052(3) 0.037(3) 0.018(2) -0.0039(18) 0.0000(19) -0.032(2)
C16 0.0527(14) 0.0367(12) 0.0333(12) -0.0063(10) 0.0019(10) 0.0107(10)
C17 0.069(3) 0.032(2) 0.019(2) -0.0063(18) 0.006(2) -0.035(2)
O2 0.082(3) 0.152(5) 0.046(2) -0.019(3) 0.010(2) -0.097(3)
C1 0.021(2) 0.109(5) 0.026(3) -0.007(3) 0.0001(19) -0.020(3)
O1 0.0229(19) 0.145(4) 0.051(3) -0.014(3) 0.0070(17) -0.005(2)
C13 0.0527(14) 0.0367(12) 0.0333(12) -0.0063(10) 0.0019(10) 0.0107(10)
C15 0.0527(14) 0.0367(12) 0.0333(12) -0.0063(10) 0.0019(10) 0.0107(10)
C2 0.046(3) 0.118(5) 0.019(2) -0.011(3) 0.002(2) -0.054(3)
C14 0.058(3) 0.033(3) 0.047(3) -0.001(2) -0.006(3) 0.014(2)
C12 0.0527(14) 0.0367(12) 0.0333(12) -0.0063(10) 0.0019(10) 0.0107(10)
C22 0.089(4) 0.032(3) 0.031(3) -0.010(2) -0.002(3) -0.025(3)
C18 0.077(4) 0.054(3) 0.033(3) -0.013(2) 0.001(3) -0.047(3)
C21 0.126(6) 0.033(3) 0.042(3) -0.016(2) 0.010(4) -0.029(3)
C19 0.119(6) 0.070(4) 0.039(3) -0.016(3) 0.002(3) -0.069(4)
C20 0.159(7) 0.056(4) 0.034(3) -0.023(3) 0.013(4) -0.070(5)
C10 0.039(2) 0.024(2) 0.022(2) -0.0033(17) 0.0013(18) -0.0203(19)
C8 0.027(2) 0.026(2) 0.023(2) -0.0068(17) 0.0016(17) 0.0016(17)
O7 0.13(2) 0.042(14) 0.105(14) -0.016(10) 0.004(15) -0.024(14)
C24 0.144(15) 0.036(7) 0.077(11) -0.029(7) 0.031(11) -0.041(9)
C25 0.14(2) 0.16(2) 0.098(17) -0.018(15) 0.059(15) -0.059(17)
C23 0.145(19) 0.135(16) 0.136(18) -0.093(14) 0.038(15) -0.026(14)
C1A 0.136(17) 0.065(10) 0.116(16) -0.012(10) 0.052(13) -0.011(11)
C1B 0.070(10) 0.049(8) 0.056(8) -0.023(6) -0.012(7) -0.008(7)
C1C 0.18(2) 0.119(18) 0.132(18) 0.024(14) 0.000(18) -0.114(17)
O8 0.13(2) 0.042(14) 0.105(14) -0.016(10) 0.004(15) -0.024(14)

loop_
_atom_type_symbol
_atom_type_description
_atom_type_scat_dispersion_real
_atom_type_scat_dispersion_imag
_atom_type_scat_source
C C 0.0033 0.0016 'International Tables Vol C Tables 4.2.6.8 and 6.1.1.4'
H H 0.0000 0.0000 'International Tables Vol C Tables 4.2.6.8 and 6.1.1.4'
Mn Mn 0.3368 0.7283 'International Tables Vol C Tables 4.2.6.8 and 6.1.1.4'
N N 0.0061 0.0033 'International Tables Vol C Tables 4.2.6.8 and 6.1.1.4'
O O 0.0106 0.0060 'International Tables Vol C Tables 4.2.6.8 and 6.1.1.4'
S S 0.1246 0.1234 'International Tables Vol C Tables 4.2.6.8 and 6.1.1.4'

loop_
_geom_angle_atom_site_label_1
_geom_angle_atom_site_label_2
_geom_angle_atom_site_label_3
_geom_angle
_geom_angle_site_symmetry_1
_geom_angle_site_symmetry_3
S1 Mn2 S2 79.04(4) . .
N2 Mn2 S1 83.85(9) . .
N2 Mn2 S2 84.54(9) . .
C6 Mn2 S1 94.73(12) . .
C6 Mn2 S2 88.79(12) . .
C6 Mn2 N2 173.33(15) . .
C5 Mn2 S1 173.91(13) . .
C5 Mn2 S2 96.67(14) . .
C5 Mn2 N2 91.48(15) . .
C5 Mn2 C6 89.47(17) . .
C5 Mn2 C4 90.60(19) . .
C4 Mn2 S1 93.49(13) . .
C4 Mn2 S2 172.19(13) . .
C4 Mn2 N2 92.47(15) . .
C4 Mn2 C6 94.13(17) . .
S2 Mn1 S1 79.11(4) . .
N1 Mn1 S1 84.81(9) . .
N1 Mn1 S2 84.25(10) . .
C3 Mn1 S1 91.01(16) . .
C3 Mn1 S2 96.77(15) . .
C3 Mn1 N1 175.4(2) . .
C1 Mn1 S1 95.2(2) . .
C1 Mn1 S2 172.96(18) . .
C1 Mn1 N1 91.11(18) . .
C1 Mn1 C3 87.4(2) . .
C1 Mn1 C2 93.1(3) . .
C2 Mn1 S1 171.44(19) . .
C2 Mn1 S2 92.42(19) . .
C2 Mn1 N1 93.14(18) . .
C2 Mn1 C3 91.3(2) . .
Mn2 S1 Mn1 99.67(4) . .
C11 S1 Mn2 118.87(17) . .
C11 S1 Mn1 113.3(2) . .
Mn1 S2 Mn2 99.41(4) . .
C17 S2 Mn2 114.46(14) . .
C17 S2 Mn1 118.27(17) . .
C10 N2 Mn2 122.7(3) . .
C8 N2 Mn2 122.4(3) 2_675 .
C8 N2 C10 114.8(3) 2_675 .
O6 C6 Mn2 177.2(3) . .
C7 N1 Mn1 122.1(3) . .
C9 N1 Mn1 123.1(3) . .
C9 N1 C7 114.8(3) . .
O5 C5 Mn2 177.1(4) . .
O3 C3 Mn1 176.1(4) . .
O4 C4 Mn2 179.2(4) . .
N1 C7 C8 122.7(4) . .
C16 C11 S1 124.3(4) . .
C16 C11 C12 119.2(4) . .
C12 C11 S1 116.5(4) . .
N1 C9 C10 123.0(4) . 2_675
C11 C16 C15 120.1(5) . .
C22 C17 S2 116.6(4) . .
C18 C17 S2 124.2(4) . .
C18 C17 C22 119.2(4) . .
O1 C1 Mn1 177.9(4) . .
C14 C13 C12 120.4(5) . .
C14 C15 C16 120.9(5) . .
O2 C2 Mn1 178.5(5) . .
C13 C14 C15 119.3(5) . .
C11 C12 C13 120.0(5) . .
C17 C22 C21 120.2(5) . .
C17 C18 C19 120.3(6) . .
C20 C21 C22 119.3(6) . .
C20 C19 C18 120.3(6) . .
C19 C20 C21 120.5(5) . .
N2 C10 C9 121.9(4) . 2_675
N2 C8 C7 122.7(4) 2_675 .
O7 C24 C25 99(3) . .
O7 C24 C23 117(3) . .
C23 C24 C25 141.0(16) . .
C1A C1B C1C 98.6(16) . .
O8 C1B C1A 122(3) . .
O8 C1B C1C 124(3) . .

loop_
_geom_bond_atom_site_label_1
_geom_bond_atom_site_label_2
_geom_bond_distance
_geom_bond_site_symmetry_2
Mn2 S1 2.3744(11) .
Mn2 S2 2.3854(11) .
Mn2 N2 2.094(3) .
Mn2 C6 1.819(4) .
Mn2 C5 1.812(4) .
Mn2 C4 1.814(4) .
Mn1 S1 2.3790(13) .
Mn1 S2 2.3771(13) .
Mn1 N1 2.104(3) .
Mn1 C3 1.806(5) .
Mn1 C1 1.807(6) .
Mn1 C2 1.806(6) .
S1 C11 1.786(5) .
S2 C17 1.788(4) .
N2 C10 1.347(5) .
N2 C8 1.342(5) 2_675
C6 O6 1.140(5) .
N1 C7 1.339(5) .
N1 C9 1.336(5) .
C5 O5 1.152(5) .
C3 O3 1.145(5) .
O4 C4 1.150(5) .
C7 C8 1.373(6) .
C11 C16 1.369(7) .
C11 C12 1.377(7) .
C9 C10 1.383(6) 2_675
C16 C15 1.392(6) .
C17 C22 1.382(7) .
C17 C18 1.383(7) .
O2 C2 1.150(7) .
C1 O1 1.146(6) .
C13 C14 1.361(7) .
C13 C12 1.402(6) .
C15 C14 1.364(7) .
C22 C21 1.402(7) .
C18 C19 1.386(7) .
C21 C20 1.378(9) .
C19 C20 1.362(10) .
C10 C9 1.383(6) 2_675
C8 N2 1.342(5) 2_675
O7 C24 1.12(5) .
C24 C25 1.77(3) .
C24 C23 1.51(3) .
C1A C1B 1.45(2) .
C1B C1C 1.68(3) .
C1B O8 1.25(6) .
